data_1001022
loop_
_publ_author_name
'Gasperin, M'

_publ_section_title 'Dititanate de lanthane'
_journal_coden_ASTM ACBCAR
_journal_name_full 'Acta Crystallographica B (24,1968-38,1982)'
_journal_page_first 2129
_journal_page_last 2130
_journal_paper_doi 10.1107/S0567740875007005
_journal_volume 31
_journal_year 1975
_chemical_formula_structural 'LA2 TI2 O7'
_chemical_formula_sum 'La2 O7 Ti2'
_chemical_name_systematic 'DILANTHANUM DITITANIUM OXIDE'
_space_group_IT_number 4
_symmetry_cell_setting monoclinic
_symmetry_Int_Tables_number 4
_symmetry_space_group_name_Hall 'P 2c'
_symmetry_space_group_name_H-M 'P 1 1 21'
_cell_angle_alpha 90
_cell_angle_beta 90
_cell_angle_gamma 98.60(2)
_cell_formula_units_Z 4
_cell_length_a 7.800(3)
_cell_length_b 13.011(4)
_cell_length_c 5.546(2)
_cell_volume 556.5
_refine_ls_R_factor_all 0.075
_cod_database_code 1001022

loop_
_symmetry_equiv_pos_as_xyz
x,y,z
-x,-y,1/2+z

loop_
_atom_site_label
_atom_site_type_symbol
_atom_site_symmetry_multiplicity
_atom_site_Wyckoff_symbol
_atom_site_fract_x
_atom_site_fract_y
_atom_site_fract_z
_atom_site_occupancy
_atom_site_attached_hydrogens
_atom_site_calc_flag
La1 La3+ 2 a 0.2789(3) 0.1138(2) 0.25 1. 0 d
La2 La3+ 2 a 0.7741(3) 0.0993(2) 0.2543(6) 1. 0 d
La3 La3+ 2 a 0.3502(3) 0.3909(2) 0.8026(6) 1. 0 d
La4 La3+ 2 a 0.8525(3) 0.4164(2) 0.8413(6) 1. 0 d
Ti1 Ti4+ 2 a 0.0320(9) 0.1191(5) 0.7630(16) 1. 0 d
Ti2 Ti4+ 2 a 0.5271(9) 0.1200(5) 0.7598(16) 1. 0 d
Ti3 Ti4+ 2 a 0.0780(9) 0.3228(5) 0.2946(15) 1. 0 d
Ti4 Ti4+ 2 a 0.5833(9) 0.3263(5) 0.2975(15) 1. 0 d
O1 O2- 2 a 0.776(3) 0.109(2) 0.799(5) 1. 0 d
O2 O2- 2 a 0.275(4) 0.090(2) 0.698(5) 1. 0 d
O3 O2- 2 a 0.030(3) 0.016(2) 0.024(6) 1. 0 d
O4 O2- 2 a 0.479(3) 0.020(2) 0.026(5) 1. 0 d
O5 O2- 2 a 0.098(3) 0.226(2) 0.969(6) 1. 0 d
O6 O2- 2 a 0.517(3) 0.229(2) 0.963(5) 1. 0 d
O7 O2- 2 a 0.033(3) 0.187(2) 0.460(5) 1. 0 d
O8 O2- 2 a 0.559(3) 0.189(2) 0.455(5) 1. 0 d
O9 O2- 2 a 0.089(4) 0.409(2) 0.554(3) 1. 0 d
O10 O2- 2 a 0.613(4) 0.398(2) 0.569(6) 1. 0 d
O11 O2- 2 a 0.121(3) 0.432(2) 0.078(5) 1. 0 d
O12 O2- 2 a 0.599(3) 0.440(2) 0.089(5) 1. 0 d
O13 O2- 2 a 0.327(3) 0.312(1) 0.323(4) 1. 0 d
O14 O2- 2 a 0.825(3) 0.300(2) 0.221(5) 1. 0 d

loop_
_atom_type_symbol
_atom_type_oxidation_number
La3+ 3.000
Ti4+ 4.000
O2- -2.000
